data_7042745
loop_
_publ_author_name
'Parvin, Nasrina'
'Dasgupta, Rajarshi'
'Pal, Shiv'
'Sen, Sakya Singha'
'Khan, Shabana'

_publ_section_title
;
 Strikingly diverse reactivity of structurally identical silylene and stannylene
;
_journal_coden_ASTM DTARAF
_journal_issue 20
_journal_name_full 'Dalton Transactions'
_journal_page_first 6528
_journal_page_last 6532
_journal_paper_doi 10.1039/C7DT01055A
_journal_volume 46
_journal_year 2017
_chemical_formula_sum 'C49 H89 Br2 Cu2 N6 Si6'
_chemical_formula_weight 1217.70
_chemical_properties_physical Air-sensitive,Moisture-sensitive,Oxygen-sensitive
_space_group_crystal_system triclinic
_space_group_IT_number 2
_space_group_name_Hall '-P 1'
_space_group_name_H-M_alt 'P -1'
_symmetry_space_group_name_Hall '-P 1'
_symmetry_space_group_name_H-M 'P -1'
_atom_sites_solution_hydrogens geom
_audit_creation_method SHELXL-2014/7
_audit_update_record
;
2016-04-15 deposited with the CCDC.
2017-04-20 downloaded from the CCDC.
;
_cell_angle_alpha 85.486(2)
_cell_angle_beta 72.999(2)
_cell_angle_gamma 75.928(2)
_cell_formula_units_Z 2
_cell_length_a 11.0391(10)
_cell_length_b 16.2036(16)
_cell_length_c 18.0379(16)
_cell_measurement_reflns_used 9917
_cell_measurement_temperature 100(2)
_cell_measurement_theta_max 22.81
_cell_measurement_theta_min 2.59
_cell_volume 2992.8(5)
_computing_structure_refinement 'SHELXL-2014/7 (Sheldrick, 2014)'
_diffrn_ambient_temperature 100(2)
_diffrn_measured_fraction_theta_full 0.999
_diffrn_measured_fraction_theta_max 0.999
_diffrn_measurement_device_type 'Bruker SMART X2S benchtop diffractometer'
_diffrn_radiation_type MoK\a
_diffrn_radiation_wavelength 0.71073
_diffrn_reflns_av_R_equivalents 0.1600
_diffrn_reflns_av_unetI/netI 0.1316
_diffrn_reflns_Laue_measured_fraction_full 0.999
_diffrn_reflns_Laue_measured_fraction_max 0.999
_diffrn_reflns_limit_h_max 13
_diffrn_reflns_limit_h_min -13
_diffrn_reflns_limit_k_max 19
_diffrn_reflns_limit_k_min -19
_diffrn_reflns_limit_l_max 21
_diffrn_reflns_limit_l_min -21
_diffrn_reflns_number 64740
_diffrn_reflns_point_group_measured_fraction_full 0.999
_diffrn_reflns_point_group_measured_fraction_max 0.999
_diffrn_reflns_theta_full 25.242
_diffrn_reflns_theta_max 25.250
_diffrn_reflns_theta_min 2.114
_exptl_absorpt_coefficient_mu 2.202
_exptl_absorpt_correction_type multi-scan
_exptl_absorpt_process_details 'Sheldrick,G.M.(2012) SADABS.Bruker AXS Inc.,Madison,Wisconsin, USA.'
_exptl_crystal_colour colorless
_exptl_crystal_density_diffrn 1.351
_exptl_crystal_description block
_exptl_crystal_F_000 1274
_exptl_crystal_preparation Luminescent
_exptl_crystal_size_max 0.2
_exptl_crystal_size_mid 0.1
_exptl_crystal_size_min 0.1
_exptl_transmission_factor_max 0.7457
_exptl_transmission_factor_min 0.5421
_refine_diff_density_max 1.843
_refine_diff_density_min -0.766
_refine_diff_density_rms 0.135
_refine_ls_extinction_method none
_refine_ls_goodness_of_fit_ref 1.061
_refine_ls_hydrogen_treatment constr
_refine_ls_matrix_type full
_refine_ls_number_parameters 610
_refine_ls_number_reflns 10828
_refine_ls_number_restraints 18
_refine_ls_restrained_S_all 1.061
_refine_ls_R_factor_all 0.1368
_refine_ls_R_factor_gt 0.0650
_refine_ls_shift/su_max 0.001
_refine_ls_shift/su_mean 0.000
_refine_ls_structure_factor_coef Fsqd
_refine_ls_weighting_details 'w=1/[\s^2^(Fo^2^)+(0.0311P)^2^+21.7570P] where P=(Fo^2^+2Fc^2^)/3'
_refine_ls_weighting_scheme calc
_refine_ls_wR_factor_gt 0.1310
_refine_ls_wR_factor_ref 0.1546
_reflns_Friedel_coverage 0.000
_reflns_number_gt 6450
_reflns_number_total 10828
_reflns_threshold_expression 'I > 2\s(I)'
_cod_data_source_file c7dt01055a2.cif
_cod_data_source_block mo_NP_66A_0m_a
_cod_database_code 7042745
_shelx_shelxl_version_number 2014/7
_shelx_space_group_comment
;
The symmetry employed for this shelxl refinement is uniquely defined
by the following loop, which should always be used as a source of
symmetry information in preference to the above space-group names.
They are only intended as comments.
;

loop_
_space_group_symop_operation_xyz
'x, y, z'
'-x, -y, -z'

loop_
_atom_site_label
_atom_site_type_symbol
_atom_site_fract_x
_atom_site_fract_y
_atom_site_fract_z
_atom_site_U_iso_or_equiv
_atom_site_adp_type
_atom_site_occupancy
_atom_site_site_symmetry_order
_atom_site_calc_flag
_atom_site_refinement_flags_posn
_atom_site_refinement_flags_adp
Br2 Br 0.90770(7) 0.68383(5) 0.62157(4) 0.0200(2) Uani 1 1 d . .
Br1 Br 0.69549(8) 0.89571(5) 0.62416(4) 0.0235(2) Uani 1 1 d . .
Cu2 Cu 0.83102(9) 0.78909(6) 0.52790(5) 0.0175(2) Uani 1 1 d . .
Cu1 Cu 0.73310(9) 0.78163(6) 0.71639(5) 0.0193(2) Uani 1 1 d . .
Si1 Si 0.6431(2) 0.75741(13) 0.84101(11) 0.0151(5) Uani 1 1 d . .
Si4 Si 0.8625(2) 0.77844(13) 0.40130(12) 0.0152(5) Uani 1 1 d . .
Si3 Si 0.6592(2) 0.74988(14) 1.01202(12) 0.0213(5) Uani 1 1 d . .
Si6 Si 1.0242(2) 0.80380(14) 0.23117(12) 0.0211(5) Uani 1 1 d . .
Si5 Si 1.0791(2) 0.86386(14) 0.37112(13) 0.0207(5) Uani 1 1 d . .
Si2 Si 0.8178(2) 0.84502(16) 0.88438(15) 0.0327(6) Uani 1 1 d . .
N1 N 0.4633(5) 0.7773(4) 0.8758(3) 0.0132(13) Uani 1 1 d . .
N5 N 0.8336(6) 0.6807(4) 0.3707(3) 0.0151(14) Uani 1 1 d . .
N2 N 0.5923(6) 0.6548(4) 0.8622(3) 0.0160(14) Uani 1 1 d . .
N4 N 0.7139(5) 0.8053(4) 0.3689(3) 0.0132(13) Uani 1 1 d . .
N3 N 0.7049(6) 0.7808(4) 0.9138(3) 0.0164(14) Uani 1 1 d . .
N6 N 0.9905(6) 0.8096(4) 0.3317(3) 0.0160(14) Uani 1 1 d . .
C1 C 0.6085(6) 0.8827(4) 0.3696(4) 0.0138(16) Uani 1 1 d . .
C2 C 0.4497(7) 0.7512(5) 0.6208(4) 0.0197(18) Uani 1 1 d . .
H2 H 0.4688 0.8032 0.6246 0.024 Uiso 1 1 calc R U
C3 C 0.3240(7) 0.7489(5) 0.6213(4) 0.0165(17) Uani 1 1 d . .
C4 C 0.6132(7) 0.6862(4) 0.3524(4) 0.0171(17) Uani 1 1 d . .
C5 C 0.7189(7) 0.7228(4) 0.3629(4) 0.0130(16) Uani 1 1 d . .
C6 C 0.5149(7) 0.6695(4) 0.4165(4) 0.0158(17) Uani 1 1 d . .
H6 H 0.5156 0.6801 0.4663 0.019 Uiso 1 1 calc R U
C7 C 0.5239(8) 0.6936(5) 1.0389(4) 0.027(2) Uani 1 1 d . .
H7A H 0.4479 0.7299 1.0284 0.041 Uiso 1 1 calc R U
H7B H 0.5047 0.6793 1.0931 0.041 Uiso 1 1 calc R U
H7C H 0.5492 0.6425 1.0090 0.041 Uiso 1 1 calc R U
C8 C 0.4680(7) 0.6945(5) 0.8732(4) 0.0146(17) Uani 1 1 d . .
C9 C 0.8126(8) 0.5548(5) 0.4566(4) 0.0246(19) Uani 1 1 d . .
H9A H 0.8153 0.5860 0.4990 0.037 Uiso 1 1 calc R U
H9B H 0.8510 0.4956 0.4623 0.037 Uiso 1 1 calc R U
H9C H 0.7238 0.5614 0.4567 0.037 Uiso 1 1 calc R U
C10 C 0.2976(8) 0.6715(5) 0.6163(4) 0.026(2) Uani 1 1 d . .
H10 H 0.2139 0.6689 0.6172 0.031 Uiso 1 1 calc R U
C11 C 0.6648(7) 0.5660(5) 0.8407(4) 0.0198(18) Uani 1 1 d . .
C12 C 0.3534(7) 0.8511(5) 0.8815(4) 0.0188(18) Uani 1 1 d . .
C13 C 0.6720(8) 0.5480(5) 0.7592(4) 0.0243(19) Uani 1 1 d . .
H13A H 0.5860 0.5512 0.7554 0.036 Uiso 1 1 calc R U
H13B H 0.7252 0.4920 0.7450 0.036 Uiso 1 1 calc R U
H13C H 0.7095 0.5892 0.7248 0.036 Uiso 1 1 calc R U
C14 C 0.5172(8) 0.6003(5) 0.6096(4) 0.026(2) Uani 1 1 d . .
H14 H 0.5819 0.5505 0.6059 0.031 Uiso 1 1 calc R U
C15 C 0.5447(8) 0.6788(5) 0.6150(4) 0.0216(19) Uani 1 1 d . .
H15 H 0.6280 0.6815 0.6146 0.026 Uiso 1 1 calc R U
C16 C 0.3939(8) 0.5970(5) 0.6099(4) 0.0247(19) Uani 1 1 d . .
H16 H 0.3750 0.5450 0.6058 0.030 Uiso 1 1 calc R U
C17 C 0.9190(8) 0.7534(5) 0.1961(4) 0.026(2) Uani 1 1 d . .
H17A H 0.9303 0.6950 0.2126 0.039 Uiso 1 1 calc R U
H17B H 0.9422 0.7564 0.1405 0.039 Uiso 1 1 calc R U
H17C H 0.8298 0.7827 0.2170 0.039 Uiso 1 1 calc R U
C18 C 0.6112(8) 0.6677(5) 0.2795(4) 0.0209(18) Uani 1 1 d . .
H18 H 0.6768 0.6778 0.2364 0.025 Uiso 1 1 calc R U
C19 C 0.4166(7) 0.6372(5) 0.4057(5) 0.0217(19) Uani 1 1 d . .
H19 H 0.3506 0.6264 0.4483 0.026 Uiso 1 1 calc R U
C20 C 0.2209(8) 0.8300(5) 0.6274(5) 0.030(2) Uani 1 1 d . .
H20A H 0.1400 0.8171 0.6285 0.045 Uiso 1 1 calc R U
H20B H 0.2465 0.8659 0.5835 0.045 Uiso 1 1 calc R U
H20C H 0.2104 0.8589 0.6741 0.045 Uiso 1 1 calc R U
C21 C 0.4889(7) 0.8799(5) 0.4380(4) 0.0247(19) Uani 1 1 d . .
H21A H 0.4510 0.8349 0.4305 0.037 Uiso 1 1 calc R U
H21B H 0.4263 0.9332 0.4414 0.037 Uiso 1 1 calc R U
H21C H 0.5142 0.8698 0.4851 0.037 Uiso 1 1 calc R U
C22 C 1.0276(7) 0.5808(5) 0.3820(5) 0.029(2) Uani 1 1 d . .
H22A H 1.0748 0.6040 0.3348 0.043 Uiso 1 1 calc R U
H22B H 1.0686 0.5220 0.3867 0.043 Uiso 1 1 calc R U
H22C H 1.0274 0.6116 0.4254 0.043 Uiso 1 1 calc R U
C23 C 0.8003(8) 0.5576(5) 0.8480(5) 0.029(2) Uani 1 1 d . .
H23A H 0.8423 0.5960 0.8122 0.044 Uiso 1 1 calc R U
H23B H 0.8497 0.5002 0.8365 0.044 Uiso 1 1 calc R U
H23C H 0.7948 0.5711 0.8999 0.044 Uiso 1 1 calc R U
C24 C 0.5726(8) 0.8924(5) 0.2938(4) 0.027(2) Uani 1 1 d . .
H24A H 0.6466 0.8996 0.2519 0.040 Uiso 1 1 calc R U
H24B H 0.5021 0.9413 0.2963 0.040 Uiso 1 1 calc R U
H24C H 0.5465 0.8425 0.2851 0.040 Uiso 1 1 calc R U
C25 C 0.2858(7) 0.6328(5) 0.9509(4) 0.0217(18) Uani 1 1 d . .
H25 H 0.3038 0.6458 0.9953 0.026 Uiso 1 1 calc R U
C26 C 0.8882(7) 0.5886(4) 0.3805(4) 0.0175(17) Uani 1 1 d . .
C27 C 0.3593(7) 0.6531(5) 0.8786(4) 0.0181(17) Uani 1 1 d . .
C28 C 0.6623(8) 0.9571(5) 0.3797(5) 0.027(2) Uani 1 1 d . .
H28A H 0.6824 0.9517 0.4284 0.041 Uiso 1 1 calc R U
H28B H 0.5987 1.0092 0.3788 0.041 Uiso 1 1 calc R U
H28C H 0.7399 0.9578 0.3383 0.041 Uiso 1 1 calc R U
C29 C 0.8867(8) 0.5363(5) 0.3130(4) 0.026(2) Uani 1 1 d . .
H29A H 0.7984 0.5420 0.3123 0.039 Uiso 1 1 calc R U
H29B H 0.9255 0.4775 0.3199 0.039 Uiso 1 1 calc R U
H29C H 0.9351 0.5569 0.2648 0.039 Uiso 1 1 calc R U
C30 C 0.3283(7) 0.6363(5) 0.8134(5) 0.0244(19) Uani 1 1 d . .
H30 H 0.3752 0.6517 0.7647 0.029 Uiso 1 1 calc R U
C31 C 1.1227(8) 0.8069(6) 0.4568(5) 0.033(2) Uani 1 1 d . .
H31A H 1.0498 0.8205 0.5021 0.050 Uiso 1 1 calc R U
H31B H 1.1957 0.8241 0.4642 0.050 Uiso 1 1 calc R U
H31C H 1.1452 0.7466 0.4483 0.050 Uiso 1 1 calc R U
C32 C 0.5132(8) 0.6344(5) 0.2698(5) 0.030(2) Uani 1 1 d . .
H32 H 0.5138 0.6214 0.2203 0.035 Uiso 1 1 calc R U
C33 C 0.4160(8) 0.6208(5) 0.3320(5) 0.026(2) Uani 1 1 d . .
H33 H 0.3485 0.6002 0.3250 0.031 Uiso 1 1 calc R U
C34 C 1.1906(8) 0.7398(6) 0.1876(5) 0.043(3) Uani 1 1 d . .
H34A H 1.2524 0.7741 0.1826 0.064 Uiso 1 1 calc R U
H34B H 1.1967 0.7206 0.1374 0.064 Uiso 1 1 calc R U
H34C H 1.2091 0.6915 0.2203 0.064 Uiso 1 1 calc R U
C35 C 0.1854(8) 0.5931(5) 0.9571(5) 0.032(2) Uani 1 1 d . .
H35 H 0.1372 0.5786 1.0058 0.038 Uiso 1 1 calc R U
C36 C 0.4116(8) 0.9286(5) 0.8760(5) 0.038(2) Uani 1 1 d . .
H36A H 0.4464 0.9282 0.9190 0.057 Uiso 1 1 calc R U
H36B H 0.3451 0.9796 0.8771 0.057 Uiso 1 1 calc R U
H36C H 0.4800 0.9267 0.8284 0.057 Uiso 1 1 calc R U
C37 C 0.7981(8) 0.6741(5) 1.0376(5) 0.033(2) Uani 1 1 d . .
H37A H 0.8375 0.6310 0.9987 0.049 Uiso 1 1 calc R U
H37B H 0.7668 0.6480 1.0869 0.049 Uiso 1 1 calc R U
H37C H 0.8614 0.7043 1.0404 0.049 Uiso 1 1 calc R U
C38 C 1.0015(9) 0.9134(5) 0.1877(5) 0.036(2) Uani 1 1 d . .
H38A H 0.9111 0.9420 0.2042 0.054 Uiso 1 1 calc R U
H38B H 1.0300 0.9096 0.1322 0.054 Uiso 1 1 calc R U
H38C H 1.0519 0.9449 0.2046 0.054 Uiso 1 1 calc R U
C39 C 0.9860(8) 0.9740(5) 0.3975(6) 0.039(2) Uani 1 1 d . .
H39A H 0.9682 1.0038 0.3523 0.059 Uiso 1 1 calc R U
H39B H 1.0360 1.0026 0.4177 0.059 Uiso 1 1 calc R U
H39C H 0.9054 0.9727 0.4361 0.059 Uiso 1 1 calc R U
C40 C 0.5991(9) 0.8444(5) 1.0765(5) 0.037(2) Uani 1 1 d . .
H40A H 0.6686 0.8724 1.0712 0.056 Uiso 1 1 calc R U
H40B H 0.5692 0.8265 1.1293 0.056 Uiso 1 1 calc R U
H40C H 0.5286 0.8831 1.0621 0.056 Uiso 1 1 calc R U
C41 C 0.1563(8) 0.5751(6) 0.8925(5) 0.036(2) Uani 1 1 d . .
H41 H 0.0887 0.5484 0.8970 0.044 Uiso 1 1 calc R U
C42 C 1.2371(8) 0.8711(6) 0.3012(5) 0.034(2) Uani 1 1 d . .
H42A H 1.2935 0.8153 0.2922 0.050 Uiso 1 1 calc R U
H42B H 1.2768 0.9069 0.3219 0.050 Uiso 1 1 calc R U
H42C H 1.2229 0.8949 0.2531 0.050 Uiso 1 1 calc R U
C43 C 0.5990(8) 0.5028(5) 0.8961(5) 0.031(2) Uani 1 1 d . .
H43A H 0.5906 0.5160 0.9486 0.046 Uiso 1 1 calc R U
H43B H 0.6509 0.4460 0.8844 0.046 Uiso 1 1 calc R U
H43C H 0.5142 0.5067 0.8901 0.046 Uiso 1 1 calc R U
C44 C 0.2286(8) 0.5968(5) 0.8200(5) 0.034(2) Uani 1 1 d . .
H44 H 0.2095 0.5846 0.7757 0.041 Uiso 1 1 calc R U
C45 C 0.2932(9) 0.8551(5) 0.8161(5) 0.037(2) Uani 1 1 d . .
H45A H 0.3592 0.8534 0.7675 0.055 Uiso 1 1 calc R U
H45B H 0.2277 0.9071 0.8193 0.055 Uiso 1 1 calc R U
H45C H 0.2542 0.8075 0.8199 0.055 Uiso 1 1 calc R U
C46 C 0.2530(8) 0.8543(5) 0.9601(5) 0.035(2) Uani 1 1 d . .
H46A H 0.2106 0.8083 0.9645 0.053 Uiso 1 1 calc R U
H46B H 0.1895 0.9075 0.9651 0.053 Uiso 1 1 calc R U
H46C H 0.2953 0.8493 1.0003 0.053 Uiso 1 1 calc R U
C47 C 0.9125(12) 0.8456(8) 0.9531(7) 0.076(4) Uani 1 1 d . U
H47A H 0.8543 0.8575 1.0042 0.115 Uiso 1 1 calc R U
H47B H 0.9616 0.8886 0.9378 0.115 Uiso 1 1 calc R U
H47C H 0.9709 0.7909 0.9530 0.115 Uiso 1 1 calc R U
C48 C 0.9357(14) 0.8186(10) 0.7955(9) 0.113(5) Uani 1 1 d . U
H48A H 0.9356 0.7730 0.7673 0.136 Uiso 1 1 calc R U
H48B H 0.9985 0.8501 0.7766 0.136 Uiso 1 1 calc R U
C49 C 0.7234(15) 0.9594(10) 0.8891(9) 0.123(6) Uani 1 1 d . U
H49A H 0.7195 0.9791 0.8380 0.185 Uiso 1 1 calc R U
H49B H 0.7659 0.9938 0.9091 0.185 Uiso 1 1 calc R U
H49C H 0.6367 0.9635 0.9225 0.185 Uiso 1 1 calc R U

loop_
_atom_site_aniso_label
_atom_site_aniso_U_11
_atom_site_aniso_U_22
_atom_site_aniso_U_33
_atom_site_aniso_U_23
_atom_site_aniso_U_13
_atom_site_aniso_U_12
Br2 0.0218(4) 0.0189(4) 0.0164(4) 0.0033(3) -0.0042(3) -0.0017(3)
Br1 0.0309(5) 0.0160(4) 0.0168(4) 0.0023(3) -0.0020(4) 0.0007(4)
Cu2 0.0193(5) 0.0210(5) 0.0116(5) 0.0007(4) -0.0030(4) -0.0056(4)
Cu1 0.0219(6) 0.0225(6) 0.0127(5) 0.0046(4) -0.0022(4) -0.0086(4)
Si1 0.0163(12) 0.0162(11) 0.0124(11) 0.0014(9) -0.0014(9) -0.0067(9)
Si4 0.0142(11) 0.0159(11) 0.0144(11) 0.0010(9) -0.0037(9) -0.0026(9)
Si3 0.0246(13) 0.0239(13) 0.0172(12) 0.0005(10) -0.0062(10) -0.0089(10)
Si6 0.0196(12) 0.0281(13) 0.0120(11) 0.0021(10) -0.0002(9) -0.0051(10)
Si5 0.0178(12) 0.0227(13) 0.0233(12) 0.0009(10) -0.0069(10) -0.0064(10)
Si2 0.0297(15) 0.0382(15) 0.0391(15) 0.0134(12) -0.0154(12) -0.0217(12)
N1 0.016(3) 0.012(3) 0.011(3) -0.001(3) -0.001(3) -0.004(3)
N5 0.017(4) 0.017(3) 0.011(3) 0.001(3) -0.006(3) -0.001(3)
N2 0.015(4) 0.015(3) 0.016(3) 0.002(3) 0.000(3) -0.006(3)
N4 0.017(3) 0.012(3) 0.010(3) 0.000(3) -0.004(3) -0.003(3)
N3 0.024(4) 0.016(3) 0.013(3) 0.002(3) -0.008(3) -0.010(3)
N6 0.015(3) 0.021(4) 0.011(3) -0.001(3) -0.001(3) -0.005(3)
C1 0.009(4) 0.011(4) 0.018(4) 0.004(3) -0.003(3) 0.003(3)
C2 0.030(5) 0.022(5) 0.009(4) 0.001(3) -0.006(3) -0.010(4)
C3 0.022(5) 0.025(5) 0.004(4) -0.002(3) -0.006(3) -0.004(4)
C4 0.020(4) 0.012(4) 0.019(4) -0.004(3) -0.006(3) -0.001(3)
C5 0.019(4) 0.015(4) 0.004(4) 0.002(3) -0.001(3) -0.004(3)
C6 0.020(4) 0.014(4) 0.018(4) 0.000(3) -0.010(3) -0.005(3)
C7 0.036(5) 0.031(5) 0.013(4) 0.006(4) -0.007(4) -0.007(4)
C8 0.012(4) 0.026(5) 0.004(4) 0.006(3) 0.000(3) -0.005(3)
C9 0.029(5) 0.020(5) 0.021(4) 0.004(4) -0.007(4) -0.001(4)
C10 0.022(5) 0.044(6) 0.015(4) 0.005(4) -0.005(4) -0.015(4)
C11 0.018(4) 0.014(4) 0.023(4) 0.005(3) -0.002(3) -0.002(3)
C12 0.018(4) 0.015(4) 0.022(4) -0.003(3) -0.008(3) 0.001(3)
C13 0.028(5) 0.018(4) 0.025(5) -0.004(4) -0.003(4) -0.007(4)
C14 0.029(5) 0.023(5) 0.022(5) 0.003(4) -0.003(4) -0.005(4)
C15 0.019(4) 0.035(5) 0.011(4) 0.007(4) -0.004(3) -0.008(4)
C16 0.030(5) 0.025(5) 0.022(5) 0.003(4) -0.006(4) -0.015(4)
C17 0.029(5) 0.031(5) 0.018(4) 0.002(4) -0.003(4) -0.010(4)
C18 0.030(5) 0.023(5) 0.016(4) 0.002(3) -0.010(4) -0.013(4)
C19 0.020(5) 0.018(4) 0.026(5) 0.003(4) -0.005(4) -0.005(4)
C20 0.028(5) 0.035(5) 0.025(5) -0.002(4) -0.008(4) -0.002(4)
C21 0.020(5) 0.017(4) 0.026(5) -0.002(4) 0.005(4) 0.003(4)
C22 0.026(5) 0.020(5) 0.037(5) -0.006(4) -0.006(4) -0.002(4)
C23 0.032(5) 0.015(4) 0.041(5) 0.003(4) -0.014(4) -0.001(4)
C24 0.029(5) 0.026(5) 0.022(5) -0.001(4) -0.010(4) 0.004(4)
C25 0.027(5) 0.026(5) 0.016(4) 0.004(4) -0.008(4) -0.013(4)
C26 0.022(4) 0.008(4) 0.022(4) 0.000(3) -0.007(3) -0.002(3)
C27 0.013(4) 0.019(4) 0.022(4) 0.000(3) -0.004(3) -0.004(3)
C28 0.023(5) 0.011(4) 0.048(6) -0.002(4) -0.013(4) -0.001(4)
C29 0.039(5) 0.018(4) 0.019(4) -0.003(4) -0.009(4) 0.000(4)
C30 0.021(5) 0.029(5) 0.026(5) 0.009(4) -0.006(4) -0.015(4)
C31 0.022(5) 0.056(6) 0.031(5) -0.004(4) -0.013(4) -0.016(4)
C32 0.044(6) 0.023(5) 0.025(5) 0.004(4) -0.018(4) -0.005(4)
C33 0.031(5) 0.020(5) 0.036(5) 0.002(4) -0.019(4) -0.011(4)
C34 0.037(6) 0.064(7) 0.019(5) -0.003(5) -0.002(4) -0.004(5)
C35 0.023(5) 0.040(6) 0.036(5) 0.006(4) -0.006(4) -0.018(4)
C36 0.035(6) 0.018(5) 0.057(6) -0.006(4) -0.011(5) 0.000(4)
C37 0.036(5) 0.041(6) 0.025(5) 0.001(4) -0.014(4) -0.010(4)
C38 0.051(6) 0.040(6) 0.027(5) 0.016(4) -0.016(4) -0.027(5)
C39 0.038(6) 0.025(5) 0.065(7) -0.011(5) -0.023(5) -0.012(4)
C40 0.051(6) 0.033(5) 0.027(5) -0.007(4) -0.004(4) -0.014(5)
C41 0.034(5) 0.052(6) 0.032(5) -0.001(5) -0.004(4) -0.031(5)
C42 0.026(5) 0.044(6) 0.038(5) 0.006(4) -0.012(4) -0.020(4)
C43 0.037(5) 0.015(4) 0.033(5) 0.005(4) -0.001(4) -0.004(4)
C44 0.042(6) 0.039(6) 0.027(5) 0.001(4) -0.010(4) -0.020(5)
C45 0.045(6) 0.023(5) 0.052(6) -0.006(4) -0.034(5) 0.001(4)
C46 0.028(5) 0.028(5) 0.036(5) -0.001(4) 0.001(4) 0.005(4)
C47 0.076(4) 0.079(4) 0.077(4) -0.002(2) -0.022(2) -0.023(2)
C48 0.113(6) 0.116(6) 0.114(6) -0.004(2) -0.030(2) -0.031(2)
C49 0.122(6) 0.122(6) 0.125(6) 0.001(2) -0.035(3) -0.030(2)

loop_
_atom_type_symbol
_atom_type_description
_atom_type_scat_dispersion_real
_atom_type_scat_dispersion_imag
_atom_type_scat_source
C C 0.0033 0.0016 'International Tables Vol C Tables 4.2.6.8 and 6.1.1.4'
H H 0.0000 0.0000 'International Tables Vol C Tables 4.2.6.8 and 6.1.1.4'
N N 0.0061 0.0033 'International Tables Vol C Tables 4.2.6.8 and 6.1.1.4'
Si Si 0.0817 0.0704 'International Tables Vol C Tables 4.2.6.8 and 6.1.1.4'
Cu Cu 0.3201 1.2651 'International Tables Vol C Tables 4.2.6.8 and 6.1.1.4'
Br Br -0.2901 2.4595 'International Tables Vol C Tables 4.2.6.8 and 6.1.1.4'

loop_
_geom_angle_atom_site_label_1
_geom_angle_atom_site_label_2
_geom_angle_atom_site_label_3
_geom_angle
Cu2 Br2 Cu1 81.92(4)
Cu1 Br1 Cu2 83.96(4)
Si4 Cu2 Br1 133.62(7)
Si4 Cu2 Br2 130.21(7)
Br1 Cu2 Br2 95.84(4)
Si1 Cu1 Br1 135.79(7)
Si1 Cu1 Br2 128.08(7)
Br1 Cu1 Br2 95.99(4)
N3 Si1 N1 110.2(3)
N3 Si1 N2 110.5(3)
N1 Si1 N2 70.0(3)
N3 Si1 Cu1 122.0(2)
N1 Si1 Cu1 117.8(2)
N2 Si1 Cu1 114.9(2)
N3 Si1 C8 119.8(3)
N1 Si1 C8 35.3(2)
N2 Si1 C8 35.2(3)
Cu1 Si1 C8 118.17(19)
N6 Si4 N4 110.5(3)
N6 Si4 N5 110.3(3)
N4 Si4 N5 70.6(3)
N6 Si4 Cu2 123.0(2)
N4 Si4 Cu2 115.5(2)
N5 Si4 Cu2 115.3(2)
N6 Si4 C5 119.7(3)
N4 Si4 C5 35.7(2)
N5 Si4 C5 35.4(2)
Cu2 Si4 C5 117.36(18)
N3 Si3 C7 114.7(3)
N3 Si3 C40 110.9(3)
C7 Si3 C40 104.7(4)
N3 Si3 C37 110.7(3)
C7 Si3 C37 105.1(4)
C40 Si3 C37 110.5(4)
N6 Si6 C17 116.1(3)
N6 Si6 C34 111.1(3)
C17 Si6 C34 104.2(4)
N6 Si6 C38 110.1(4)
C17 Si6 C38 104.1(4)
C34 Si6 C38 110.9(4)
N6 Si5 C39 110.7(3)
N6 Si5 C42 112.0(3)
C39 Si5 C42 107.1(4)
N6 Si5 C31 112.0(3)
C39 Si5 C31 110.1(4)
C42 Si5 C31 104.7(4)
C48 Si2 N3 115.6(6)
C48 Si2 C47 104.3(6)
N3 Si2 C47 114.0(4)
C48 Si2 C49 113.3(7)
N3 Si2 C49 107.7(5)
C47 Si2 C49 101.1(6)
C8 N1 C12 130.0(6)
C8 N1 Si1 91.3(4)
C12 N1 Si1 136.2(5)
C5 N5 C26 131.7(6)
C5 N5 Si4 91.0(4)
C26 N5 Si4 133.5(5)
C8 N2 C11 132.5(6)
C8 N2 Si1 91.1(4)
C11 N2 Si1 131.5(5)
C5 N4 C1 131.7(6)
C5 N4 Si4 90.8(4)
C1 N4 Si4 135.6(5)
Si1 N3 Si2 115.1(3)
Si1 N3 Si3 126.3(3)
Si2 N3 Si3 118.6(3)
Si4 N6 Si6 126.7(4)
Si4 N6 Si5 113.4(3)
Si6 N6 Si5 119.4(3)
N4 C1 C28 106.1(6)
N4 C1 C24 110.9(6)
C28 C1 C24 109.7(6)
N4 C1 C21 110.7(5)
C28 C1 C21 108.9(6)
C24 C1 C21 110.5(6)
C15 C2 C3 121.2(7)
C15 C2 H2 119.4
C3 C2 H2 119.4
C10 C3 C2 118.5(7)
C10 C3 C20 121.4(7)
C2 C3 C20 120.1(7)
C18 C4 C6 118.7(7)
C18 C4 C5 120.8(7)
C6 C4 C5 120.5(6)
N5 C5 N4 106.3(6)
N5 C5 C4 127.4(6)
N4 C5 C4 126.3(6)
N5 C5 Si4 53.7(4)
N4 C5 Si4 53.5(4)
C4 C5 Si4 170.1(5)
C19 C6 C4 119.8(7)
C19 C6 H6 120.1
C4 C6 H6 120.1
Si3 C7 H7A 109.5
Si3 C7 H7B 109.5
H7A C7 H7B 109.5
Si3 C7 H7C 109.5
H7A C7 H7C 109.5
H7B C7 H7C 109.5
N2 C8 N1 106.0(6)
N2 C8 C27 125.8(7)
N1 C8 C27 128.2(6)
N2 C8 Si1 53.7(3)
N1 C8 Si1 53.4(3)
C27 C8 Si1 169.6(5)
C26 C9 H9A 109.5
C26 C9 H9B 109.5
H9A C9 H9B 109.5
C26 C9 H9C 109.5
H9A C9 H9C 109.5
H9B C9 H9C 109.5
C3 C10 C16 120.9(8)
C3 C10 H10 119.5
C16 C10 H10 119.5
N2 C11 C13 110.8(6)
N2 C11 C23 106.7(6)
C13 C11 C23 109.9(6)
N2 C11 C43 110.4(6)
C13 C11 C43 109.5(6)
C23 C11 C43 109.6(6)
N1 C12 C45 112.4(6)
N1 C12 C46 111.3(6)
C45 C12 C46 111.8(7)
N1 C12 C36 105.1(6)
C45 C12 C36 108.8(7)
C46 C12 C36 107.0(7)
C11 C13 H13A 109.5
C11 C13 H13B 109.5
H13A C13 H13B 109.5
C11 C13 H13C 109.5
H13A C13 H13C 109.5
H13B C13 H13C 109.5
C16 C14 C15 119.5(8)
C16 C14 H14 120.3
C15 C14 H14 120.3
C2 C15 C14 120.0(8)
C2 C15 H15 120.0
C14 C15 H15 120.0
C14 C16 C10 119.9(8)
C14 C16 H16 120.1
C10 C16 H16 120.1
Si6 C17 H17A 109.5
Si6 C17 H17B 109.5
H17A C17 H17B 109.5
Si6 C17 H17C 109.5
H17A C17 H17C 109.5
H17B C17 H17C 109.5
C32 C18 C4 120.9(7)
C32 C18 H18 119.6
C4 C18 H18 119.6
C33 C19 C6 120.2(7)
C33 C19 H19 119.9
C6 C19 H19 119.9
C3 C20 H20A 109.5
C3 C20 H20B 109.5
H20A C20 H20B 109.5
C3 C20 H20C 109.5
H20A C20 H20C 109.5
H20B C20 H20C 109.5
C1 C21 H21A 109.5
C1 C21 H21B 109.5
H21A C21 H21B 109.5
C1 C21 H21C 109.5
H21A C21 H21C 109.5
H21B C21 H21C 109.5
C26 C22 H22A 109.5
C26 C22 H22B 109.5
H22A C22 H22B 109.5
C26 C22 H22C 109.5
H22A C22 H22C 109.5
H22B C22 H22C 109.5
C11 C23 H23A 109.5
C11 C23 H23B 109.5
H23A C23 H23B 109.5
C11 C23 H23C 109.5
H23A C23 H23C 109.5
H23B C23 H23C 109.5
C1 C24 H24A 109.5
C1 C24 H24B 109.5
H24A C24 H24B 109.5
C1 C24 H24C 109.5
H24A C24 H24C 109.5
H24B C24 H24C 109.5
C27 C25 C35 119.9(7)
C27 C25 H25 120.1
C35 C25 H25 120.1
N5 C26 C22 106.0(6)
N5 C26 C9 111.0(6)
C22 C26 C9 109.2(6)
N5 C26 C29 111.4(6)
C22 C26 C29 110.1(6)
C9 C26 C29 109.1(6)
C30 C27 C25 119.3(7)
C30 C27 C8 121.7(6)
C25 C27 C8 119.0(7)
C1 C28 H28A 109.5
C1 C28 H28B 109.5
H28A C28 H28B 109.5
C1 C28 H28C 109.5
H28A C28 H28C 109.5
H28B C28 H28C 109.5
C26 C29 H29A 109.5
C26 C29 H29B 109.5
H29A C29 H29B 109.5
C26 C29 H29C 109.5
H29A C29 H29C 109.5
H29B C29 H29C 109.5
C44 C30 C27 120.4(7)
C44 C30 H30 119.8
C27 C30 H30 119.8
Si5 C31 H31A 109.5
Si5 C31 H31B 109.5
H31A C31 H31B 109.5
Si5 C31 H31C 109.5
H31A C31 H31C 109.5
H31B C31 H31C 109.5
C33 C32 C18 120.1(8)
C33 C32 H32 119.9
C18 C32 H32 119.9
C32 C33 C19 120.4(8)
C32 C33 H33 119.8
C19 C33 H33 119.8
Si6 C34 H34A 109.5
Si6 C34 H34B 109.5
H34A C34 H34B 109.5
Si6 C34 H34C 109.5
H34A C34 H34C 109.5
H34B C34 H34C 109.5
C41 C35 C25 120.7(8)
C41 C35 H35 119.6
C25 C35 H35 119.6
C12 C36 H36A 109.5
C12 C36 H36B 109.5
H36A C36 H36B 109.5
C12 C36 H36C 109.5
H36A C36 H36C 109.5
H36B C36 H36C 109.5
Si3 C37 H37A 109.5
Si3 C37 H37B 109.5
H37A C37 H37B 109.5
Si3 C37 H37C 109.5
H37A C37 H37C 109.5
H37B C37 H37C 109.5
Si6 C38 H38A 109.5
Si6 C38 H38B 109.5
H38A C38 H38B 109.5
Si6 C38 H38C 109.5
H38A C38 H38C 109.5
H38B C38 H38C 109.5
Si5 C39 H39A 109.5
Si5 C39 H39B 109.5
H39A C39 H39B 109.5
Si5 C39 H39C 109.5
H39A C39 H39C 109.5
H39B C39 H39C 109.5
Si3 C40 H40A 109.5
Si3 C40 H40B 109.5
H40A C40 H40B 109.5
Si3 C40 H40C 109.5
H40A C40 H40C 109.5
H40B C40 H40C 109.5
C35 C41 C44 119.4(8)
C35 C41 H41 120.3
C44 C41 H41 120.3
Si5 C42 H42A 109.5
Si5 C42 H42B 109.5
H42A C42 H42B 109.5
Si5 C42 H42C 109.5
H42A C42 H42C 109.5
H42B C42 H42C 109.5
C11 C43 H43A 109.5
C11 C43 H43B 109.5
H43A C43 H43B 109.5
C11 C43 H43C 109.5
H43A C43 H43C 109.5
H43B C43 H43C 109.5
C30 C44 C41 120.2(8)
C30 C44 H44 119.9
C41 C44 H44 119.9
C12 C45 H45A 109.5
C12 C45 H45B 109.5
H45A C45 H45B 109.5
C12 C45 H45C 109.5
H45A C45 H45C 109.5
H45B C45 H45C 109.5
C12 C46 H46A 109.5
C12 C46 H46B 109.5
H46A C46 H46B 109.5
C12 C46 H46C 109.5
H46A C46 H46C 109.5
H46B C46 H46C 109.5
Si2 C47 H47A 109.5
Si2 C47 H47B 109.5
H47A C47 H47B 109.5
Si2 C47 H47C 109.5
H47A C47 H47C 109.5
H47B C47 H47C 109.5
Si2 C48 H48A 120.0
Si2 C48 H48B 120.0
H48A C48 H48B 120.0
Si2 C49 H49A 109.5
Si2 C49 H49B 109.5
H49A C49 H49B 109.5
Si2 C49 H49C 109.5
H49A C49 H49C 109.5
H49B C49 H49C 109.5

loop_
_geom_bond_atom_site_label_1
_geom_bond_atom_site_label_2
_geom_bond_distance
Br2 Cu2 2.4822(11)
Br2 Cu1 2.4828(12)
Br1 Cu1 2.4297(12)
Br1 Cu2 2.4360(12)
Cu2 Si4 2.221(2)
Cu1 Si1 2.222(2)
Si1 N3 1.749(6)
Si1 N1 1.852(6)
Si1 N2 1.858(6)
Si1 C8 2.306(7)
Si4 N6 1.743(6)
Si4 N4 1.842(6)
Si4 N5 1.844(6)
Si4 C5 2.290(7)
Si3 N3 1.763(6)
Si3 C7 1.862(8)
Si3 C40 1.864(8)
Si3 C37 1.865(8)
Si6 N6 1.747(6)
Si6 C17 1.840(8)
Si6 C34 1.851(9)
Si6 C38 1.874(8)
Si5 N6 1.777(6)
Si5 C39 1.850(8)
Si5 C42 1.855(8)
Si5 C31 1.863(8)
Si2 C48 1.751(15)
Si2 N3 1.754(6)
Si2 C47 1.842(11)
Si2 C49 1.887(15)
N1 C8 1.333(9)
N1 C12 1.468(9)
N5 C5 1.326(9)
N5 C26 1.484(9)
N2 C8 1.330(9)
N2 C11 1.486(9)
N4 C5 1.336(9)
N4 C1 1.487(9)
C1 C28 1.511(10)
C1 C24 1.519(10)
C1 C21 1.528(9)
C2 C15 1.357(10)
C2 C3 1.395(10)
C2 H2 0.9300
C3 C10 1.369(11)
C3 C20 1.503(10)
C4 C18 1.379(10)
C4 C6 1.395(10)
C4 C5 1.493(10)
C6 C19 1.381(10)
C6 H6 0.9300
C7 H7A 0.9600
C7 H7B 0.9600
C7 H7C 0.9600
C8 C27 1.488(10)
C9 C26 1.523(10)
C9 H9A 0.9600
C9 H9B 0.9600
C9 H9C 0.9600
C10 C16 1.389(11)
C10 H10 0.9300
C11 C13 1.498(10)
C11 C23 1.511(11)
C11 C43 1.534(10)
C12 C45 1.503(11)
C12 C46 1.519(10)
C12 C36 1.528(11)
C13 H13A 0.9600
C13 H13B 0.9600
C13 H13C 0.9600
C14 C16 1.374(11)
C14 C15 1.393(11)
C14 H14 0.9300
C15 H15 0.9300
C16 H16 0.9300
C17 H17A 0.9600
C17 H17B 0.9600
C17 H17C 0.9600
C18 C32 1.379(11)
C18 H18 0.9300
C19 C33 1.378(11)
C19 H19 0.9300
C20 H20A 0.9600
C20 H20B 0.9600
C20 H20C 0.9600
C21 H21A 0.9600
C21 H21B 0.9600
C21 H21C 0.9600
C22 C26 1.521(10)
C22 H22A 0.9600
C22 H22B 0.9600
C22 H22C 0.9600
C23 H23A 0.9600
C23 H23B 0.9600
C23 H23C 0.9600
C24 H24A 0.9600
C24 H24B 0.9600
C24 H24C 0.9600
C25 C27 1.382(10)
C25 C35 1.385(10)
C25 H25 0.9300
C26 C29 1.543(10)
C27 C30 1.380(10)
C28 H28A 0.9600
C28 H28B 0.9600
C28 H28C 0.9600
C29 H29A 0.9600
C29 H29B 0.9600
C29 H29C 0.9600
C30 C44 1.374(11)
C30 H30 0.9300
C31 H31A 0.9600
C31 H31B 0.9600
C31 H31C 0.9600
C32 C33 1.353(11)
C32 H32 0.9300
C33 H33 0.9300
C34 H34A 0.9600
C34 H34B 0.9600
C34 H34C 0.9600
C35 C41 1.366(11)
C35 H35 0.9300
C36 H36A 0.9600
C36 H36B 0.9600
C36 H36C 0.9600
C37 H37A 0.9600
C37 H37B 0.9600
C37 H37C 0.9600
C38 H38A 0.9600
C38 H38B 0.9600
C38 H38C 0.9600
C39 H39A 0.9600
C39 H39B 0.9600
C39 H39C 0.9600
C40 H40A 0.9600
C40 H40B 0.9600
C40 H40C 0.9600
C41 C44 1.387(11)
C41 H41 0.9300
C42 H42A 0.9600
C42 H42B 0.9600
C42 H42C 0.9600
C43 H43A 0.9600
C43 H43B 0.9600
C43 H43C 0.9600
C44 H44 0.9300
C45 H45A 0.9600
C45 H45B 0.9600
C45 H45C 0.9600
C46 H46A 0.9600
C46 H46B 0.9600
C46 H46C 0.9600
C47 H47A 0.9600
C47 H47B 0.9600
C47 H47C 0.9600
C48 H48A 0.9300
C48 H48B 0.9300
C49 H49A 0.9600
C49 H49B 0.9600
C49 H49C 0.9600
